data_4127065
loop_
_publ_author_name
'Adams, Gemma M.'
'Colebatch, Annie L.'
'Skornia, Joseph T.'
'McKay, Alasdair I.'
'Johnson, Heather C.'
'Lloyd Jones, Guy C.'
'Macgregor, Stuart A.'
'Beattie, Nicholas A.'
'Weller, Andrew S.'

_publ_section_title
;
 Dehydropolymerization of H3B&#x00B7;NMeH2 To Form Polyaminoboranes Using
 [Rh(Xantphos-alkyl)] Catalysts.
;
_journal_name_full 'Journal of the American Chemical Society'
_journal_paper_doi 10.1021/jacs.7b11975
_journal_year 2018
_chemical_absolute_configuration unk
_chemical_formula_moiety 'C32 H12 B F24, C30 H54 B N O P2 Rh'
_chemical_formula_sum 'C62 H66 B2 F24 N O P2 Rh'
_chemical_formula_weight 1483.64
_chemical_name_systematic '[Rh(iPrXant)(H)2(H3BNMe3)][BArF4]'
_space_group_IT_number 29
_symmetry_cell_setting orthorhombic
_symmetry_space_group_name_Hall 'P 2c -2ac'
_symmetry_space_group_name_H-M 'P c a 21'
_atom_sites_solution_hydrogens difmap
_atom_sites_solution_primary other
_audit_creation_date 2015-06-24
_audit_creation_method CRYSTALS_ver_14.43
_cell_angle_alpha 90
_cell_angle_beta 90
_cell_angle_gamma 90
_cell_formula_units_Z 4
_cell_length_a 19.32780(10)
_cell_length_b 13.11580(10)
_cell_length_c 26.1296(2)
_cell_measurement_reflns_used 44206
_cell_measurement_temperature 150
_cell_measurement_theta_max 76
_cell_measurement_theta_min 3
_cell_volume 6623.84(8)
_computing_cell_refinement 'CrysAlis, (Oxford Diffraction, 2002)'
_computing_data_collection 'SuperNova, (Oxford Diffraction, 2010)'
_computing_data_reduction 'CrysAlis, (Oxford Diffraction, 2002)'
_computing_molecular_graphics 'CAMERON (Watkin et al., 1996)'
_computing_publication_material 'CRYSTALS (Betteridge et al., 2003)'
_computing_structure_refinement 'CRYSTALS (Betteridge et al., 2003)'
_computing_structure_solution 'Superflip (Palatinus & Chapuis, 2007)'
_diffrn_ambient_temperature 150
_diffrn_measured_fraction_theta_full 0.996
_diffrn_measured_fraction_theta_max 0.996
_diffrn_measurement_device Area
_diffrn_measurement_device_type 'Oxford Diffraction SuperNova'
_diffrn_measurement_method \w
_diffrn_radiation_monochromator graphite
_diffrn_radiation_type 'Cu K\a'
_diffrn_radiation_wavelength 1.54180
_diffrn_reflns_av_R_equivalents 0.056
_diffrn_reflns_limit_h_max 24
_diffrn_reflns_limit_h_min -17
_diffrn_reflns_limit_k_max 16
_diffrn_reflns_limit_k_min -16
_diffrn_reflns_limit_l_max 29
_diffrn_reflns_limit_l_min -32
_diffrn_reflns_number 80376
_diffrn_reflns_theta_full 76.229
_diffrn_reflns_theta_max 76.229
_diffrn_reflns_theta_min 3.370
_diffrn_standards_number 0
_exptl_absorpt_coefficient_mu 3.514
_exptl_absorpt_correction_T_max 0.70
_exptl_absorpt_correction_T_min 0.55
_exptl_absorpt_correction_type multi-scan
_exptl_absorpt_process_details 'CrysAlis, (Oxford Diffraction, 2002)'
_exptl_crystal_colour white
_exptl_crystal_density_diffrn 1.488
_exptl_crystal_density_method 'not measured'
_exptl_crystal_description block
_exptl_crystal_F_000 3016
_exptl_crystal_size_max 0.260
_exptl_crystal_size_mid 0.180
_exptl_crystal_size_min 0.100
_refine_diff_density_max 1.33
_refine_diff_density_min -0.70
_refine_ls_extinction_method None
_refine_ls_goodness_of_fit_ref 0.9794
_refine_ls_hydrogen_treatment constr
_refine_ls_matrix_type full
_refine_ls_number_parameters 894
_refine_ls_number_reflns 7048
_refine_ls_number_restraints 285
_refine_ls_R_factor_all 0.0409
_refine_ls_R_factor_gt 0.0400
_refine_ls_shift/su_max 0.0398114
_refine_ls_shift/su_mean 0.0011377
_refine_ls_structure_factor_coef Fsqd
_refine_ls_weighting_details
;
 Method= Modified Sheldrick 
 w=1/[\s^2^(F^2^) + ( 0.06P)^2^ + 7.75P] 
 ,where P=(max(Fo^2^,0) + 2Fc^2^)/3 
;
_refine_ls_weighting_scheme calc
_refine_ls_wR_factor_all 0.1049
_refine_ls_wR_factor_gt 0.1039
_refine_ls_wR_factor_ref 0.1048
_reflns_limit_h_max 24
_reflns_limit_h_min 0
_reflns_limit_k_max 16
_reflns_limit_k_min 0
_reflns_limit_l_max 32
_reflns_limit_l_min 0
_reflns_number_gt 6888
_reflns_number_total 7081
_reflns_threshold_expression I>2.0\s(I)
_oxford_diffrn_Wilson_B_factor 2.77
_oxford_diffrn_Wilson_scale 0.50
_oxford_refine_ls_r_factor_ref 0.0408
_oxford_refine_ls_scale 2.214(14)
_oxford_reflns_number_all 7050
_oxford_reflns_threshold_expression_ref I>-3.0\s(I)
_oxford_structure_analysis_title 'C:\Was on D\Crystallography\HCJ_ At 9:10 on '
_cod_data_source_file ja7b11975_si_002.cif
_cod_data_source_block complex_6
_cod_depositor_comments
;
The following automatic conversions were performed:

'_atom_sites_solution_primary' value 'Other' changed to 'other'
according to
/home/data/users/saulius/crontab/automatic-downloads/rss-feeds/ACS/lib/dictionaries/cif_core.dic
dictionary named 'cif_core.dic' version 2.4.2 from 2011-04-26.

Automatic conversion script
Id: cif_fix_values 4973 2017-02-22 13:04:09Z antanas 
;
_cod_original_sg_symbol_H-M 'P c a 21 '
_cod_original_formula_sum 'C62 H66 B2 F24 N1 O1 P2 Rh1'
_cod_database_code 4127065

loop_
_symmetry_equiv_pos_as_xyz
x,y,z
-x+1/2,y,z+1/2
x+1/2,-y,z
-x,-y,z+1/2

loop_
_atom_site_label
_atom_site_type_symbol
_atom_site_fract_x
_atom_site_fract_y
_atom_site_fract_z
_atom_site_U_iso_or_equiv
_atom_site_occupancy
_atom_site_adp_type
_atom_site_refinement_flags_posn
_atom_site_refinement_flags_occupancy
_atom_site_disorder_assembly
_atom_site_disorder_group
F1 F 0.8227(3) 0.8266(3) 0.36802(15) 0.0773 1.0000 Uani . . . .
F2 F 0.79418(18) 0.8998(2) 0.43707(16) 0.0578 1.0000 Uani . . . .
F3 F 0.9013(2) 0.8788(3) 0.42053(19) 0.0763 1.0000 Uani . . . .
F4 F 0.9786(3) 0.6366(5) 0.5523(3) 0.1384 1.0000 Uani . . . .
F5 F 0.9971(3) 0.5301(6) 0.4995(3) 0.1310 1.0000 Uani . . . .
F6 F 0.9301(2) 0.4953(6) 0.5591(2) 0.1227 1.0000 Uani . . . .
F7 F 0.4791(3) 0.7528(5) 0.4754(2) 0.1083 1.0000 Uani . . . .
F8 F 0.5488(3) 0.8553(4) 0.5015(3) 0.1230 1.0000 Uani . . . .
F9 F 0.4740(3) 0.7959(4) 0.55250(19) 0.1100 1.0000 Uani . . . .
F10 F 0.6776(2) 0.4988(4) 0.65655(15) 0.0790 1.0000 Uani . . . .
F11 F 0.5727(4) 0.4617(6) 0.6523(2) 0.1440 1.0000 Uani . . . .
F12 F 0.6013(5) 0.6038(5) 0.6778(2) 0.1492 1.0000 Uani . . . .
F13 F 0.5587(2) 0.1609(4) 0.4938(2) 0.0907 1.0000 Uani . . . .
F14 F 0.6114(4) 0.1856(5) 0.5624(2) 0.1258 1.0000 Uani . . . .
F15 F 0.6355(3) 0.0593(4) 0.5163(4) 0.1483 1.0000 Uani . . . .
F16 F 0.8769(2) 0.2514(3) 0.38746(19) 0.0725 1.0000 Uani . . . .
F17 F 0.8673(2) 0.1204(3) 0.43566(18) 0.0678 1.0000 Uani . . . .
F18 F 0.8080(2) 0.1289(4) 0.3671(2) 0.0843 1.0000 Uani . . . .
F19 F 0.7820(2) 0.5790(4) 0.26797(16) 0.0707 1.0000 Uani . . . .
F20 F 0.6961(2) 0.5480(3) 0.21790(14) 0.0685 1.0000 Uani . . . .
F21 F 0.7047(2) 0.6926(3) 0.25419(17) 0.0633 1.0000 Uani . . . .
C1 C 0.9236(4) 1.0117(9) 0.2273(4) 0.0991 1.0000 Uani . . . .
C2 C 0.8964(3) 0.8750(6) 0.1717(3) 0.0653 1.0000 Uani . . . .
C3 C 0.9040(5) 0.8434(11) 0.2626(4) 0.1173 1.0000 Uani . . . .
C4 C 0.7658(4) 0.8319(7) 0.0741(3) 0.0771 1.0000 Uani . . . .
C5 C 0.7204(4) 0.7958(5) 0.1204(2) 0.0605 1.0000 Uani . . . .
C6 C 0.6919(5) 0.6924(6) 0.1090(3) 0.0767 1.0000 Uani . . . .
C7 C 0.6238(5) 0.9837(8) 0.0421(3) 0.0868 1.0000 Uani . . . .
C8 C 0.5954(4) 0.9121(5) 0.0836(2) 0.0593 1.0000 Uani . . . .
C9 C 0.5267(3) 0.9559(5) 0.1018(3) 0.0573 1.0000 Uani . . . .
C10 C 0.6072(2) 0.8478(3) 0.18903(18) 0.0323 1.0000 Uani . . . .
C11 C 0.5632(3) 0.7628(4) 0.1835(3) 0.0500 1.0000 Uani . . . .
C12 C 0.5255(3) 0.7263(4) 0.2244(3) 0.0566 1.0000 Uani . . . .
C13 C 0.5292(3) 0.7732(4) 0.2713(3) 0.0563 1.0000 Uani . . . .
C14 C 0.5716(2) 0.8570(4) 0.2792(2) 0.0394 1.0000 Uani . . . .
C15 C 0.6088(2) 0.8938(3) 0.23707(18) 0.0286 1.0000 Uani . . . .
C16 C 0.5823(3) 0.9063(5) 0.3313(2) 0.0510 1.0000 Uani . . . .
C17 C 0.5218(4) 0.8865(9) 0.3675(3) 0.0920 1.0000 Uani . . . .
C18 C 0.6488(3) 0.8600(6) 0.3547(2) 0.0614 1.0000 Uani . . . .
C19 C 0.6517(3) 1.1529(4) 0.2731(2) 0.0535 1.0000 Uani . . . .
C20 C 0.6304(6) 1.2238(6) 0.3107(3) 0.0895 1.0000 Uani . . . .
C21 C 0.5927(7) 1.1960(7) 0.3518(3) 0.1072 1.0000 Uani . . . .
C22 C 0.5772(5) 1.0948(7) 0.3591(3) 0.0833 1.0000 Uani . . . .
C23 C 0.5951(3) 1.0196(5) 0.3237(2) 0.0502 1.0000 Uani . . . .
C24 C 0.6310(3) 1.0524(4) 0.2809(2) 0.0387 1.0000 Uani . . . .
C28 C 0.6586(3) 1.3044(4) 0.1921(3) 0.0618 1.0000 Uani . . . .
C29 C 0.5804(4) 1.2886(5) 0.1877(3) 0.0711 1.0000 Uani . . . .
C30 C 0.6868(4) 1.3315(7) 0.1393(4) 0.0913 1.0000 Uani . . . .
C40 C 0.7712(2) 0.5764(3) 0.46075(17) 0.0288 1.0000 Uani . . . .
C41 C 0.7781(2) 0.6739(3) 0.43962(19) 0.0337 1.0000 Uani . . . .
C42 C 0.8385(3) 0.7318(3) 0.44426(19) 0.0373 1.0000 Uani . . . .
C43 C 0.8937(2) 0.6957(4) 0.4719(2) 0.0411 1.0000 Uani . . . .
C44 C 0.8874(2) 0.6015(4) 0.4953(2) 0.0389 1.0000 Uani . . . .
C45 C 0.8279(2) 0.5421(3) 0.4893(2) 0.0328 1.0000 Uani . . . .
C46 C 0.8398(3) 0.8339(4) 0.4177(2) 0.0523 1.0000 Uani . . . .
C47 C 0.9461(3) 0.5615(5) 0.5268(3) 0.0571 1.0000 Uani . . . .
C48 C 0.6497(2) 0.5603(3) 0.50036(17) 0.0257 1.0000 Uani . . . .
C49 C 0.6052(2) 0.6427(3) 0.49083(18) 0.0299 1.0000 Uani . . . .
C50 C 0.5657(2) 0.6876(3) 0.52911(18) 0.0331 1.0000 Uani . . . .
C51 C 0.5688(2) 0.6526(3) 0.57906(18) 0.0334 1.0000 Uani . . . .
C52 C 0.6134(2) 0.5730(4) 0.58968(18) 0.0345 1.0000 Uani . . . .
C53 C 0.6535(2) 0.5285(3) 0.55139(18) 0.0326 1.0000 Uani . . . .
C54 C 0.5177(4) 0.7732(5) 0.5163(2) 0.0555 1.0000 Uani . . . .
C55 C 0.6167(3) 0.5345(5) 0.6430(2) 0.0577 1.0000 Uani . . . .
C56 C 0.7103(2) 0.3884(3) 0.46119(18) 0.0313 1.0000 Uani . . . .
C57 C 0.6644(2) 0.3243(3) 0.4861(2) 0.0366 1.0000 Uani . . . .
C58 C 0.6724(3) 0.2186(4) 0.4865(2) 0.0428 1.0000 Uani . . . .
C59 C 0.7268(3) 0.1726(3) 0.4613(2) 0.0439 1.0000 Uani . . . .
C60 C 0.7736(3) 0.2347(3) 0.4353(2) 0.0394 1.0000 Uani . . . .
C61 C 0.7659(2) 0.3403(3) 0.4354(2) 0.0355 1.0000 Uani . . . .
C62 C 0.6203(3) 0.1549(4) 0.5142(3) 0.0575 1.0000 Uani . . . .
C63 C 0.8315(3) 0.1853(4) 0.4067(3) 0.0538 1.0000 Uani . . . .
C64 C 0.6645(2) 0.5242(3) 0.39842(18) 0.0291 1.0000 Uani . . . .
C65 C 0.7024(3) 0.5508(3) 0.3550(2) 0.0342 1.0000 Uani . . . .
C66 C 0.6724(3) 0.5544(3) 0.30664(19) 0.0375 1.0000 Uani . . . .
C67 C 0.6031(3) 0.5298(4) 0.2993(2) 0.0431 1.0000 Uani . . . .
C68 C 0.56412(19) 0.5018(3) 0.34188(17) 0.0414 1.0000 Uani D . . .
C69 C 0.5943(2) 0.5000(3) 0.39047(18) 0.0327 1.0000 Uani . . . .
C70 C 0.7141(3) 0.5928(4) 0.2622(2) 0.0489 1.0000 Uani . . . .
C71 C 0.49035(14) 0.4767(3) 0.33488(13) 0.0607 1.0000 Uani D . . .
Rh1 Rh 0.699987(14) 1.04132(2) 0.17417(5) 0.0348 1.0000 Uani . . . .
P1 P 0.65848(6) 0.89825(10) 0.13656(7) 0.0369 1.0000 Uani . . . .
O1 O 0.64943(15) 0.9813(2) 0.24294(13) 0.0290 1.0000 Uani . . . .
P2 P 0.70281(7) 1.18903(10) 0.21783(8) 0.0495 1.0000 Uani . . . .
B2 B 0.6992(2) 0.5124(4) 0.4555(2) 0.0291 1.0000 Uani . . . .
N1 N 0.8821(2) 0.9172(5) 0.22284(19) 0.0528 1.0000 Uani . . . .
B1 B 0.8012(3) 0.9404(5) 0.2305(3) 0.0426 1.0000 Uani . . . .
F220 F 0.4764(3) 0.4373(6) 0.2899(2) 0.1046 0.694(7) Uani D P 1 1
F221 F 0.4614(3) 0.5253(9) 0.2965(4) 0.0694 0.306(7) Uani D P 1 2
F240 F 0.4671(2) 0.4106(5) 0.3681(2) 0.0804 0.694(7) Uani D P 1 1
F241 F 0.4792(3) 0.3797(5) 0.3258(6) 0.0871 0.306(7) Uani D P 1 2
F230 F 0.4518(3) 0.4986(11) 0.3752(3) 0.0816 0.306(7) Uani D P 1 2
F231 F 0.4494(2) 0.5556(4) 0.3391(3) 0.0988 0.694(7) Uani D P 1 1
C250 C 0.7767(14) 1.2345(18) 0.2590(12) 0.0552 0.35(3) Uani D P 2 1
C251 C 0.7920(7) 1.2273(10) 0.2354(7) 0.0616 0.65(3) Uani D P 2 2
C270 C 0.7687(13) 1.3149(14) 0.2970(11) 0.0580 0.35(3) Uani D P 2 1
C271 C 0.7973(8) 1.3245(9) 0.2680(7) 0.0731 0.65(3) Uani D P 2 2
C260 C 0.8305(12) 1.2663(17) 0.2172(11) 0.0613 0.35(3) Uani D P 2 1
C261 C 0.8422(6) 1.2327(11) 0.1890(7) 0.0709 0.65(3) Uani D P 2 2
H11 H 0.9145 1.0418 0.2604 0.1491 1.0000 Uiso R . . .
H13 H 0.9722 0.9951 0.2241 0.1490 1.0000 Uiso R . . .
H12 H 0.9100 1.0578 0.2001 0.1490 1.0000 Uiso R . . .
H22 H 0.8713 0.8121 0.1685 0.0973 1.0000 Uiso R . . .
H21 H 0.9451 0.8634 0.1687 0.0967 1.0000 Uiso R . . .
H23 H 0.8807 0.9231 0.1459 0.0967 1.0000 Uiso R . . .
H32 H 0.8827 0.7788 0.2542 0.1741 1.0000 Uiso R . . .
H33 H 0.9538 0.8378 0.2620 0.1739 1.0000 Uiso R . . .
H31 H 0.8887 0.8665 0.2957 0.1740 1.0000 Uiso R . . .
H41 H 0.7820 0.9003 0.0809 0.1129 1.0000 Uiso R . . .
H43 H 0.8055 0.7869 0.0710 0.1129 1.0000 Uiso R . . .
H42 H 0.7391 0.8314 0.0431 0.1129 1.0000 Uiso R . . .
H51 H 0.7515 0.7871 0.1498 0.0740 1.0000 Uiso R . . .
H61 H 0.6715 0.6651 0.1399 0.1203 1.0000 Uiso R . . .
H63 H 0.7289 0.6480 0.0971 0.1198 1.0000 Uiso R . . .
H62 H 0.6572 0.6990 0.0828 0.1201 1.0000 Uiso R . . .
H72 H 0.6679 0.9584 0.0312 0.1261 1.0000 Uiso R . . .
H71 H 0.6289 1.0508 0.0569 0.1260 1.0000 Uiso R . . .
H73 H 0.5922 0.9852 0.0142 0.1259 1.0000 Uiso R . . .
H81 H 0.5865 0.8449 0.0677 0.0693 1.0000 Uiso R . . .
H92 H 0.5033 0.9066 0.1230 0.0862 1.0000 Uiso R . . .
H93 H 0.5337 1.0189 0.1202 0.0860 1.0000 Uiso R . . .
H91 H 0.4977 0.9694 0.0725 0.0857 1.0000 Uiso R . . .
H111 H 0.5604 0.7304 0.1514 0.0592 1.0000 Uiso R . . .
H121 H 0.4971 0.6690 0.2195 0.0670 1.0000 Uiso R . . .
H131 H 0.5023 0.7495 0.2984 0.0702 1.0000 Uiso R . . .
H171 H 0.5320 0.9151 0.4005 0.1348 1.0000 Uiso R . . .
H172 H 0.4807 0.9177 0.3541 0.1350 1.0000 Uiso R . . .
H173 H 0.5150 0.8135 0.3704 0.1351 1.0000 Uiso R . . .
H182 H 0.6560 0.8915 0.3880 0.0939 1.0000 Uiso R . . .
H183 H 0.6875 0.8742 0.3324 0.0940 1.0000 Uiso R . . .
H181 H 0.6429 0.7876 0.3582 0.0939 1.0000 Uiso R . . .
H201 H 0.6420 1.2919 0.3062 0.1037 1.0000 Uiso R . . .
H211 H 0.5787 1.2445 0.3749 0.1281 1.0000 Uiso R . . .
H221 H 0.5534 1.0758 0.3883 0.1033 1.0000 Uiso R . . .
H281 H 0.6677 1.3624 0.2151 0.0732 1.0000 Uiso R . . .
H291 H 0.5601 1.2788 0.2212 0.1134 1.0000 Uiso R . . .
H292 H 0.5596 1.3461 0.1712 0.1129 1.0000 Uiso R . . .
H293 H 0.5722 1.2298 0.1665 0.1129 1.0000 Uiso R . . .
H302 H 0.7338 1.3538 0.1422 0.1353 1.0000 Uiso R . . .
H303 H 0.6586 1.3850 0.1246 0.1350 1.0000 Uiso R . . .
H301 H 0.6845 1.2720 0.1178 0.1349 1.0000 Uiso R . . .
H411 H 0.7407 0.7016 0.4213 0.0421 1.0000 Uiso R . . .
H431 H 0.9344 0.7343 0.4744 0.0503 1.0000 Uiso R . . .
H451 H 0.8261 0.4776 0.5041 0.0407 1.0000 Uiso R . . .
H491 H 0.6007 0.6677 0.4576 0.0365 1.0000 Uiso R . . .
H511 H 0.5416 0.6807 0.6050 0.0407 1.0000 Uiso R . . .
H531 H 0.6845 0.4749 0.5601 0.0407 1.0000 Uiso R . . .
H571 H 0.6264 0.3538 0.5031 0.0443 1.0000 Uiso R . . .
H591 H 0.7332 0.1016 0.4617 0.0533 1.0000 Uiso R . . .
H611 H 0.7976 0.3809 0.4176 0.0431 1.0000 Uiso R . . .
H651 H 0.7499 0.5670 0.3589 0.0429 1.0000 Uiso R . . .
H671 H 0.5836 0.5314 0.2659 0.0534 1.0000 Uiso R . . .
H691 H 0.5675 0.4821 0.4190 0.0393 1.0000 Uiso R . . .
H2501 H 0.7957 1.1744 0.2764 0.0610 0.35(3) Uiso R P 2 1
H2511 H 0.8098 1.1716 0.2569 0.0771 0.65(3) Uiso R P 2 2
H2702 H 0.8130 1.3346 0.3104 0.0781 0.35(3) Uiso R P 2 1
H2703 H 0.7469 1.3732 0.2820 0.0780 0.35(3) Uiso R P 2 1
H2701 H 0.7404 1.2901 0.3244 0.0780 0.35(3) Uiso R P 2 1
H2711 H 0.8450 1.3395 0.2754 0.1101 0.65(3) Uiso R P 2 2
H2712 H 0.7776 1.3809 0.2495 0.1100 0.65(3) Uiso R P 2 2
H2713 H 0.7717 1.3145 0.2993 0.1100 0.65(3) Uiso R P 2 2
H2601 H 0.8729 1.2870 0.2336 0.0818 0.35(3) Uiso R P 2 1
H2602 H 0.8122 1.3222 0.1976 0.0820 0.35(3) Uiso R P 2 1
H2603 H 0.8394 1.2094 0.1952 0.0821 0.35(3) Uiso R P 2 1
H2612 H 0.8889 1.2385 0.2015 0.1089 0.65(3) Uiso R P 2 2
H2613 H 0.8314 1.2913 0.1683 0.1091 0.65(3) Uiso R P 2 2
H2611 H 0.8376 1.1710 0.1690 0.1091 0.65(3) Uiso R P 2 2
H5 H 0.7927 0.9708 0.2672 0.0522 1.0000 Uiso R . . .
H3 H 0.7846 0.9930 0.2028 0.0522 1.0000 Uiso R . . .
H4 H 0.7732 0.8723 0.2265 0.0522 1.0000 Uiso R . . .
H1 H 0.7347 1.0823 0.1271 0.0420 1.0000 Uiso R . . .
H2 H 0.6456 1.0961 0.1438 0.0420 1.0000 Uiso R . . .

loop_
_atom_site_aniso_label
_atom_site_aniso_U_11
_atom_site_aniso_U_22
_atom_site_aniso_U_33
_atom_site_aniso_U_23
_atom_site_aniso_U_13
_atom_site_aniso_U_12
F1 0.119(3) 0.069(2) 0.0438(18) 0.0151(18) 0.002(2) -0.030(2)
F2 0.066(2) 0.0360(15) 0.071(2) 0.0079(15) -0.0034(17) -0.0016(14)
F3 0.061(2) 0.059(2) 0.109(3) 0.016(2) 0.012(2) -0.0306(19)
F4 0.111(4) 0.098(4) 0.206(7) -0.021(4) -0.106(5) 0.011(3)
F5 0.076(3) 0.205(8) 0.112(4) 0.039(4) 0.025(3) 0.090(4)
F6 0.040(2) 0.198(6) 0.130(5) 0.104(5) -0.021(3) -0.004(3)
F7 0.116(4) 0.116(4) 0.093(3) -0.005(3) -0.033(3) 0.077(4)
F8 0.132(5) 0.057(3) 0.181(6) 0.055(3) 0.037(5) 0.035(3)
F9 0.133(4) 0.117(4) 0.079(3) 0.030(3) 0.043(3) 0.096(4)
F10 0.072(2) 0.114(3) 0.051(2) 0.026(2) -0.0177(18) 0.015(3)
F11 0.118(4) 0.211(7) 0.103(4) 0.110(5) -0.028(3) -0.073(5)
F12 0.271(8) 0.135(5) 0.041(2) 0.007(3) 0.012(4) 0.118(5)
F13 0.048(2) 0.107(4) 0.116(4) 0.031(3) 0.005(2) -0.027(2)
F14 0.164(6) 0.140(5) 0.073(3) 0.016(3) 0.025(3) -0.096(5)
F15 0.099(4) 0.047(2) 0.299(11) 0.065(4) 0.078(5) 0.002(2)
F16 0.066(2) 0.0438(17) 0.108(3) 0.005(2) 0.041(2) 0.0150(16)
F17 0.058(2) 0.0395(16) 0.105(3) 0.0066(19) 0.007(2) 0.0225(15)
F18 0.085(3) 0.077(3) 0.091(3) -0.043(3) 0.002(2) 0.016(2)
F19 0.058(2) 0.094(3) 0.060(2) 0.014(2) 0.0233(18) 0.006(2)
F20 0.110(3) 0.058(2) 0.0364(18) -0.0029(15) 0.0161(18) -0.015(2)
F21 0.089(3) 0.0416(18) 0.060(2) 0.0139(16) 0.0188(19) -0.0014(17)
C1 0.040(3) 0.143(8) 0.114(7) -0.049(7) 0.005(4) -0.023(4)
C2 0.037(2) 0.086(4) 0.073(4) -0.012(4) 0.017(3) 0.004(3)
C3 0.064(5) 0.199(12) 0.089(6) 0.074(7) 0.015(4) 0.061(6)
C4 0.066(4) 0.109(6) 0.057(4) -0.011(4) 0.015(3) 0.041(4)
C5 0.061(3) 0.075(4) 0.045(3) -0.013(3) -0.008(3) 0.029(3)
C6 0.101(6) 0.057(4) 0.073(5) -0.022(4) -0.017(4) 0.043(4)
C7 0.101(6) 0.125(7) 0.035(3) 0.010(4) 0.011(3) 0.056(6)
C8 0.078(4) 0.061(4) 0.039(3) -0.015(3) -0.021(3) 0.022(3)
C9 0.050(3) 0.059(4) 0.063(4) 0.000(3) -0.027(3) 0.002(3)
C10 0.0275(18) 0.0242(17) 0.045(3) -0.0005(15) -0.0079(16) -0.0014(15)
C11 0.038(2) 0.030(2) 0.082(5) -0.004(2) -0.020(3) -0.0021(18)
C12 0.033(2) 0.032(2) 0.105(5) 0.015(3) -0.015(3) -0.007(2)
C13 0.027(2) 0.050(3) 0.092(5) 0.037(3) 0.006(3) 0.000(2)
C14 0.0234(19) 0.044(3) 0.050(3) 0.020(2) 0.0025(19) 0.0062(18)
C15 0.0218(18) 0.0244(18) 0.039(2) 0.0057(16) -0.0025(16) -0.0002(14)
C16 0.043(3) 0.069(4) 0.041(3) 0.019(3) 0.011(2) 0.019(3)
C17 0.068(4) 0.142(8) 0.066(4) 0.037(5) 0.029(4) 0.020(5)
C18 0.061(4) 0.077(4) 0.046(3) 0.015(3) -0.011(3) 0.014(3)
C19 0.071(4) 0.037(3) 0.052(3) -0.008(2) -0.022(3) 0.013(3)
C20 0.153(9) 0.042(3) 0.073(5) -0.024(3) -0.038(5) 0.031(4)
C21 0.183(11) 0.087(6) 0.051(4) -0.024(4) -0.008(5) 0.069(7)
C22 0.119(7) 0.089(5) 0.042(3) -0.002(3) 0.011(4) 0.053(5)
C23 0.051(3) 0.064(3) 0.035(2) 0.001(2) 0.003(2) 0.027(3)
C24 0.042(2) 0.039(2) 0.036(2) -0.0075(19) -0.003(2) 0.0129(19)
C28 0.061(3) 0.031(2) 0.093(5) 0.012(3) -0.039(3) -0.009(2)
C29 0.063(4) 0.052(3) 0.099(6) 0.004(3) -0.033(4) 0.009(3)
C30 0.071(4) 0.067(5) 0.136(8) 0.061(5) -0.023(5) -0.012(4)
C40 0.0249(19) 0.0269(19) 0.035(2) 0.0006(16) 0.0057(16) 0.0037(15)
C41 0.0287(19) 0.032(2) 0.040(2) 0.0007(18) 0.0045(18) -0.0051(17)
C42 0.040(2) 0.031(2) 0.041(2) -0.0022(18) 0.0128(19) -0.0101(18)
C43 0.027(2) 0.049(3) 0.047(3) -0.010(2) 0.0096(19) -0.0114(19)
C44 0.0206(19) 0.047(3) 0.049(3) -0.009(2) 0.0042(18) 0.0049(17)
C45 0.025(2) 0.029(2) 0.044(3) -0.0003(17) 0.005(2) 0.0043(16)
C46 0.066(4) 0.043(3) 0.047(3) 0.003(2) 0.008(3) -0.026(3)
C47 0.024(2) 0.064(4) 0.083(4) -0.007(3) -0.003(3) 0.009(2)
C48 0.0204(17) 0.0225(17) 0.034(2) 0.0036(15) 0.0002(15) -0.0006(14)
C49 0.032(2) 0.0252(18) 0.033(2) 0.0032(16) -0.0007(16) 0.0022(16)
C50 0.032(2) 0.029(2) 0.038(2) 0.0022(17) 0.0006(17) 0.0017(17)
C51 0.030(2) 0.034(2) 0.036(2) -0.0025(17) 0.0023(17) 0.0010(17)
C52 0.033(2) 0.038(2) 0.032(2) 0.0057(18) -0.0006(17) 0.0037(18)
C53 0.0253(19) 0.038(2) 0.035(2) 0.0072(17) -0.0031(17) 0.0044(17)
C54 0.075(4) 0.049(3) 0.043(3) 0.002(2) 0.006(3) 0.030(3)
C55 0.062(4) 0.075(4) 0.036(3) 0.013(3) 0.007(3) 0.026(3)
C56 0.0276(19) 0.028(2) 0.038(2) 0.0018(17) -0.0051(17) 0.0009(16)
C57 0.032(2) 0.028(2) 0.049(3) 0.0054(19) 0.0003(19) 0.0009(17)
C58 0.037(2) 0.032(2) 0.059(3) 0.008(2) -0.003(2) -0.0063(19)
C59 0.045(3) 0.0204(19) 0.066(3) 0.004(2) -0.006(2) 0.0034(18)
C60 0.039(2) 0.027(2) 0.052(3) -0.0005(19) -0.002(2) 0.0044(18)
C61 0.031(2) 0.0280(19) 0.048(3) 0.0020(18) 0.0031(18) 0.0037(16)
C62 0.054(3) 0.039(3) 0.079(4) 0.013(3) 0.004(3) -0.010(2)
C63 0.052(3) 0.033(2) 0.077(4) -0.003(3) 0.006(3) 0.007(2)
C64 0.029(2) 0.0227(18) 0.036(2) 0.0018(15) 0.0008(17) 0.0019(15)
C65 0.038(3) 0.026(2) 0.039(3) -0.0004(17) 0.0081(19) 0.0026(16)
C66 0.049(3) 0.027(2) 0.037(2) 0.0011(17) 0.007(2) 0.0063(19)
C67 0.061(3) 0.033(2) 0.036(2) 0.0019(18) -0.003(2) 0.008(2)
C68 0.043(2) 0.039(2) 0.043(2) 0.003(2) -0.006(2) 0.003(2)
C69 0.034(2) 0.0290(19) 0.035(2) 0.0030(17) -0.0022(17) -0.0015(17)
C70 0.063(3) 0.041(3) 0.043(3) 0.003(2) 0.010(2) 0.007(2)
C71 0.043(2) 0.073(3) 0.065(3) 0.009(2) -0.018(2) -0.007(2)
Rh1 0.02663(14) 0.03615(16) 0.04172(17) 0.00907(16) 0.00141(16) -0.00476(11)
P1 0.0375(6) 0.0395(6) 0.0338(5) -0.0065(5) -0.0004(5) 0.0106(5)
O1 0.0272(13) 0.0271(14) 0.0328(15) -0.0033(12) 0.0052(12) -0.0034(11)
P2 0.0448(7) 0.0269(6) 0.0767(10) 0.0098(6) -0.0275(7) -0.0105(5)
B2 0.025(2) 0.027(2) 0.035(2) 0.0046(19) 0.0030(18) 0.0017(17)
N1 0.030(2) 0.081(4) 0.048(2) 0.006(2) -0.0012(18) 0.002(2)
B1 0.032(3) 0.049(3) 0.046(3) 0.004(3) 0.006(2) 0.001(2)
F220 0.075(4) 0.166(6) 0.072(4) -0.027(4) -0.019(3) -0.041(4)
F221 0.045(5) 0.083(7) 0.081(6) 0.039(5) -0.026(5) -0.017(5)
F240 0.053(3) 0.100(4) 0.088(4) 0.039(3) -0.023(3) -0.036(3)
F241 0.064(6) 0.069(6) 0.128(8) 0.004(7) -0.023(6) -0.013(5)
F230 0.047(5) 0.122(8) 0.076(6) -0.012(6) -0.011(5) -0.010(6)
F231 0.040(3) 0.084(4) 0.172(6) 0.009(5) -0.004(4) 0.014(3)
C250 0.050(9) 0.039(7) 0.077(12) 0.009(7) -0.033(9) -0.010(6)
C251 0.049(5) 0.042(5) 0.093(8) 0.017(5) -0.035(5) -0.023(4)
C270 0.057(10) 0.036(7) 0.080(12) 0.001(7) -0.043(9) -0.011(6)
C271 0.065(6) 0.053(5) 0.101(9) 0.007(5) -0.040(7) -0.022(4)
C260 0.055(9) 0.042(8) 0.087(13) 0.008(8) -0.028(9) -0.022(7)
C261 0.051(5) 0.057(5) 0.104(9) 0.018(6) -0.020(5) -0.028(4)

loop_
_atom_type_symbol
_atom_type_scat_dispersion_real
_atom_type_scat_dispersion_imag
_atom_type_scat_Cromer_Mann_a1
_atom_type_scat_Cromer_Mann_b1
_atom_type_scat_Cromer_Mann_a2
_atom_type_scat_Cromer_Mann_b2
_atom_type_scat_Cromer_Mann_a3
_atom_type_scat_Cromer_Mann_b3
_atom_type_scat_Cromer_Mann_a4
_atom_type_scat_Cromer_Mann_b4
_atom_type_scat_Cromer_Mann_c
_atom_type_scat_source
Rh 0.0927 3.6045 19.2957 0.7515 14.3501 8.2176 4.7343 25.8749 1.2892 98.6062 5.3280 'International Tables Vol C 4.2.6.8 and 6.1.1.4'
P 0.2955 0.4335 6.4345 1.9067 4.1791 27.1570 1.7800 0.5260 1.4908 68.1645 1.1149 'International Tables Vol C 4.2.6.8 and 6.1.1.4'
O 0.0492 0.0322 3.0485 13.2771 2.2868 5.7011 1.5463 0.3239 0.8670 32.9089 0.2508 'International Tables Vol C 4.2.6.8 and 6.1.1.4'
C 0.0181 0.0091 2.3100 20.8439 1.0200 10.2075 1.5886 0.5687 0.8650 51.6512 0.2156 'International Tables Vol C 4.2.6.8 and 6.1.1.4'
B 0.0090 0.0039 2.0545 23.2185 1.3326 1.0210 1.0979 60.3498 0.7068 0.1403 -0.1932 'International Tables Vol C 4.2.6.8 and 6.1.1.4'
N 0.0311 0.0180 12.2126 0.0057 3.1322 9.8933 2.0125 28.9975 1.1663 0.5826 -11.5290 'International Tables Vol C 4.2.6.8 and 6.1.1.4'
F 0.0727 0.0534 3.5392 10.2825 2.6412 4.2944 1.5170 0.2615 1.0243 26.1476 0.2776 'International Tables Vol C 4.2.6.8 and 6.1.1.4'
H 0.0000 0.0000 0.4930 10.5109 0.3229 26.1257 0.1402 3.1424 0.0408 57.7998 0.0030 'International Tables Vol C 4.2.6.8 and 6.1.1.4'

loop_
_geom_angle_atom_site_label_1
_geom_angle_atom_site_label_2
_geom_angle_atom_site_label_3
_geom_angle
_geom_angle_publ_flag
N1 C1 H11 108.3 no
N1 C1 H13 109.3 no
H11 C1 H13 110.2 no
N1 C1 H12 108.6 no
H11 C1 H12 110.5 no
H13 C1 H12 109.8 no
N1 C2 H22 107.8 no
N1 C2 H21 108.5 no
H22 C2 H21 110.8 no
N1 C2 H23 109.0 no
H22 C2 H23 109.9 no
H21 C2 H23 110.7 no
N1 C3 H32 107.0 no
N1 C3 H33 108.9 no
H32 C3 H33 110.7 no
N1 C3 H31 109.7 no
H32 C3 H31 110.4 no
H33 C3 H31 110.2 no
C5 C4 H41 108.7 no
C5 C4 H43 108.9 no
H41 C4 H43 108.9 no
C5 C4 H42 110.4 no
H41 C4 H42 109.6 no
H43 C4 H42 110.3 no
C4 C5 C6 109.1(6) yes
C4 C5 P1 108.6(5) yes
C6 C5 P1 117.9(5) yes
C4 C5 H51 107.2 no
C6 C5 H51 106.0 no
P1 C5 H51 107.6 no
C5 C6 H61 108.5 no
C5 C6 H63 109.8 no
H61 C6 H63 110.2 no
C5 C6 H62 108.5 no
H61 C6 H62 109.9 no
H63 C6 H62 109.9 no
C8 C7 H72 108.4 no
C8 C7 H71 108.1 no
H72 C7 H71 110.1 no
C8 C7 H73 108.9 no
H72 C7 H73 110.6 no
H71 C7 H73 110.8 no
C7 C8 C9 107.5(6) yes
C7 C8 P1 110.6(6) yes
C9 C8 P1 112.2(4) yes
C7 C8 H81 108.2 no
C9 C8 H81 108.4 no
P1 C8 H81 109.8 no
C8 C9 H92 109.6 no
C8 C9 H93 110.9 no
H92 C9 H93 110.6 no
C8 C9 H91 109.2 no
H92 C9 H91 107.9 no
H93 C9 H91 108.7 no
C11 C10 C15 116.7(4) yes
C11 C10 P1 122.7(4) yes
C15 C10 P1 120.7(3) yes
C10 C11 C12 120.9(6) yes
C10 C11 H111 118.9 no
C12 C11 H111 120.2 no
C11 C12 C13 120.6(5) yes
C11 C12 H121 118.9 no
C13 C12 H121 120.5 no
C12 C13 C14 121.2(5) yes
C12 C13 H131 120.0 no
C14 C13 H131 118.8 no
C13 C14 C15 117.4(5) yes
C13 C14 C16 123.4(5) yes
C15 C14 C16 119.1(5) yes
C14 C15 C10 123.2(4) yes
C14 C15 O1 119.0(4) yes
C10 C15 O1 117.8(4) yes
C14 C16 C17 112.2(6) yes
C14 C16 C18 107.4(5) yes
C17 C16 C18 109.0(5) yes
C14 C16 C23 108.7(4) yes
C17 C16 C23 111.8(6) yes
C18 C16 C23 107.5(5) yes
C16 C17 H171 109.4 no
C16 C17 H172 109.7 no
H171 C17 H172 109.2 no
C16 C17 H173 108.6 no
H171 C17 H173 110.1 no
H172 C17 H173 109.7 no
C16 C18 H182 107.7 no
C16 C18 H183 109.3 no
H182 C18 H183 110.2 no
C16 C18 H181 109.1 no
H182 C18 H181 110.6 no
H183 C18 H181 109.9 no
C20 C19 C24 115.9(7) yes
C20 C19 P2 122.7(6) yes
C24 C19 P2 121.4(4) yes
C19 C20 C21 122.2(8) yes
C19 C20 H201 118.4 no
C21 C20 H201 119.3 no
C20 C21 C22 119.3(7) yes
C20 C21 H211 119.8 no
C22 C21 H211 120.8 no
C21 C22 C23 122.4(7) yes
C21 C22 H221 118.9 no
C23 C22 H221 118.7 no
C16 C23 C22 124.3(6) yes
C16 C23 C24 119.4(5) yes
C22 C23 C24 116.2(6) yes
C19 C24 C23 123.8(5) yes
C19 C24 O1 116.8(5) yes
C23 C24 O1 119.4(5) yes
C29 C28 C30 108.4(6) yes
C29 C28 P2 111.7(4) yes
C30 C28 P2 110.7(5) yes
C29 C28 H281 109.0 no
C30 C28 H281 107.9 no
P2 C28 H281 109.0 no
C28 C29 H291 110.5 no
C28 C29 H292 110.0 no
H291 C29 H292 110.0 no
C28 C29 H293 108.3 no
H291 C29 H293 110.3 no
H292 C29 H293 107.7 no
C28 C30 H302 109.8 no
C28 C30 H303 109.1 no
H302 C30 H303 110.0 no
C28 C30 H301 108.8 no
H302 C30 H301 109.7 no
H303 C30 H301 109.4 no
C41 C40 C45 115.4(4) yes
C41 C40 B2 121.2(4) yes
C45 C40 B2 123.2(4) yes
C40 C41 C42 122.8(4) yes
C40 C41 H411 118.7 no
C42 C41 H411 118.5 no
C41 C42 C43 120.5(4) yes
C41 C42 C46 117.2(5) yes
C43 C42 C46 122.3(4) yes
C42 C43 C44 118.1(4) yes
C42 C43 H431 120.1 no
C44 C43 H431 121.8 no
C43 C44 C45 121.4(5) yes
C43 C44 C47 119.2(5) yes
C45 C44 C47 119.4(5) yes
C40 C45 C44 121.7(4) yes
C40 C45 H451 118.8 no
C44 C45 H451 119.5 no
C42 C46 F1 112.1(5) yes
C42 C46 F2 112.9(4) yes
F1 C46 F2 104.4(6) yes
C42 C46 F3 112.6(5) yes
F1 C46 F3 107.7(5) yes
F2 C46 F3 106.5(5) yes
C44 C47 F4 111.8(5) yes
C44 C47 F5 112.9(6) yes
F4 C47 F5 98.7(7) yes
C44 C47 F6 115.3(5) yes
F4 C47 F6 106.7(8) yes
F5 C47 F6 110.0(7) yes
C49 C48 C53 115.5(4) yes
C49 C48 B2 121.8(4) yes
C53 C48 B2 122.5(4) yes
C48 C49 C50 122.4(4) yes
C48 C49 H491 119.5 no
C50 C49 H491 118.1 no
C49 C50 C51 121.0(4) yes
C49 C50 C54 119.9(4) yes
C51 C50 C54 119.1(4) yes
C50 C51 C52 117.8(4) yes
C50 C51 H511 122.0 no
C52 C51 H511 120.2 no
C51 C52 C53 121.2(4) yes
C51 C52 C55 118.2(4) yes
C53 C52 C55 120.6(4) yes
C48 C53 C52 122.1(4) yes
C48 C53 H531 118.7 no
C52 C53 H531 119.2 no
C50 C54 F7 112.1(5) yes
C50 C54 F9 114.4(5) yes
F7 C54 F9 105.4(6) yes
C50 C54 F8 113.9(6) yes
F7 C54 F8 100.7(6) yes
F9 C54 F8 109.2(6) yes
C52 C55 F12 113.7(5) yes
C52 C55 F10 114.3(5) yes
F12 C55 F10 105.1(6) yes
C52 C55 F11 113.3(6) yes
F12 C55 F11 103.4(7) yes
F10 C55 F11 105.9(6) yes
C57 C56 C61 116.0(4) yes
C57 C56 B2 123.9(4) yes
C61 C56 B2 119.8(4) yes
C56 C57 C58 122.4(5) yes
C56 C57 H571 118.1 no
C58 C57 H571 119.5 no
C57 C58 C59 121.1(5) yes
C57 C58 C62 119.0(5) yes
C59 C58 C62 119.9(5) yes
C58 C59 C60 118.1(4) yes
C58 C59 H591 122.0 no
C60 C59 H591 119.9 no
C59 C60 C61 120.7(5) yes
C59 C60 C63 118.5(4) yes
C61 C60 C63 120.9(5) yes
C56 C61 C60 121.7(4) yes
C56 C61 H611 118.6 no
C60 C61 H611 119.6 no
C58 C62 F14 112.0(5) yes
C58 C62 F13 112.5(5) yes
F14 C62 F13 104.4(6) yes
C58 C62 F15 114.3(6) yes
F14 C62 F15 106.5(7) yes
F13 C62 F15 106.5(6) yes
C60 C63 F18 111.7(5) yes
C60 C63 F17 112.5(5) yes
F18 C63 F17 105.0(5) yes
C60 C63 F16 113.6(4) yes
F18 C63 F16 106.7(6) yes
F17 C63 F16 106.8(5) yes
C65 C64 C69 116.2(4) yes
C65 C64 B2 123.2(4) yes
C69 C64 B2 120.4(4) yes
C64 C65 C66 121.9(4) yes
C64 C65 H651 118.6 no
C66 C65 H651 119.5 no
C65 C66 C67 121.2(5) yes
C65 C66 C70 119.4(5) yes
C67 C66 C70 119.3(5) yes
C66 C67 C68 118.2(5) yes
C66 C67 H671 120.1 no
C68 C67 H671 121.7 no
C67 C68 C69 120.3(4) yes
C67 C68 C71 118.9(4) yes
C69 C68 C71 120.8(3) yes
C64 C69 C68 122.1(4) yes
C64 C69 H691 118.2 no
C68 C69 H691 119.7 no
C66 C70 F20 112.4(5) yes
C66 C70 F21 112.1(4) yes
F20 C70 F21 105.0(5) yes
C66 C70 F19 113.3(5) yes
F20 C70 F19 107.1(5) yes
F21 C70 F19 106.5(5) yes
C68 C71 F220 113.42(5) yes
C68 C71 F240 113.46(5) yes
F220 C71 F240 105.21(5) yes
C68 C71 F231 113.43(5) yes
F220 C71 F231 105.24(5) yes
F240 C71 F231 105.24(5) yes
C68 C71 F221 113.46(5) yes
C68 C71 F241 113.45(5) yes
F221 C71 F241 105.22(5) yes
C68 C71 F230 113.45(5) yes
F221 C71 F230 105.20(5) yes
F241 C71 F230 105.22(5) yes
P1 Rh1 O1 84.27(8) yes
P1 Rh1 P2 160.45(5) yes
O1 Rh1 P2 84.51(9) yes
P1 Rh1 B1 94.85(14) yes
O1 Rh1 B1 73.07(14) yes
P2 Rh1 B1 97.13(14) yes
P1 Rh1 H3 101.4 no
O1 Rh1 H3 86.7 no
P2 Rh1 H3 93.8 no
B1 Rh1 H3 14.5 no
P1 Rh1 H1 95.7 no
O1 Rh1 H1 179.9 no
P2 Rh1 H1 95.5 no
B1 Rh1 H1 106.9 no
H3 Rh1 H1 93.3 no
P1 Rh1 H2 85.4 no
O1 Rh1 H2 107.1 no
P2 Rh1 H2 82.7 no
B1 Rh1 H2 179.8 no
H3 Rh1 H2 165.3 no
H1 Rh1 H2 73.0 no
C8 P1 C5 109.1(3) yes
C8 P1 C10 103.9(3) yes
C5 P1 C10 105.1(3) yes
C8 P1 Rh1 118.4(2) yes
C5 P1 Rh1 118.2(2) yes
C10 P1 Rh1 99.65(14) yes
Rh1 O1 C24 116.9(3) yes
Rh1 O1 C15 117.1(3) yes
C24 O1 C15 118.6(4) yes
C28 P2 C19 104.5(3) yes
C28 P2 Rh1 120.3(2) yes
C19 P2 Rh1 99.55(18) yes
C28 P2 C250 107.2(7) yes
C19 P2 C250 92.4(10) yes
Rh1 P2 C250 125.5(8) yes
C28 P2 C19 104.5(3) yes
C28 P2 Rh1 120.3(2) yes
C19 P2 Rh1 99.55(18) yes
C28 P2 C251 107.2(4) yes
C19 P2 C251 112.4(6) yes
Rh1 P2 C251 112.4(5) yes
C56 B2 C64 103.3(4) yes
C56 B2 C48 113.0(3) yes
C64 B2 C48 112.1(3) yes
C56 B2 C40 112.9(3) yes
C64 B2 C40 112.1(4) yes
C48 B2 C40 103.9(3) yes
C1 N1 C3 109.7(8) yes
C1 N1 C2 106.5(6) yes
C3 N1 C2 109.7(7) yes
C1 N1 B1 111.0(6) yes
C3 N1 B1 108.3(5) yes
C2 N1 B1 111.6(4) yes
N1 B1 Rh1 135.1(4) yes
N1 B1 H5 109.7 no
Rh1 B1 H5 101.1 no
N1 B1 H3 109.6 no
Rh1 B1 H3 27.0 no
H5 B1 H3 109.5 no
N1 B1 H4 109.1 no
Rh1 B1 H4 89.4 no
H5 B1 H4 109.5 no
H3 B1 H4 109.5 no
P2 C250 C270 122.5(17) yes
P2 C250 C260 100.9(15) yes
C270 C250 C260 110.7(18) yes
P2 C250 H2501 107.1 no
C270 C250 H2501 107.9 no
C260 C250 H2501 106.8 no
P2 C251 C271 115.1(10) yes
P2 C251 C261 113.6(9) yes
C271 C251 C261 110.7(11) yes
P2 C251 H2511 105.4 no
C271 C251 H2511 106.1 no
C261 C251 H2511 105.1 no
C250 C270 H2702 110.4 no
C250 C270 H2703 110.2 no
H2702 C270 H2703 109.2 no
C250 C270 H2701 108.8 no
H2702 C270 H2701 109.2 no
H2703 C270 H2701 109.1 no
C251 C271 H2711 110.1 no
C251 C271 H2712 109.4 no
H2711 C271 H2712 108.8 no
C251 C271 H2713 108.9 no
H2711 C271 H2713 110.4 no
H2712 C271 H2713 109.2 no
C250 C260 H2601 109.4 no
C250 C260 H2602 109.3 no
H2601 C260 H2602 109.5 no
C250 C260 H2603 109.3 no
H2601 C260 H2603 109.4 no
H2602 C260 H2603 109.9 no
C251 C261 H2612 108.9 no
C251 C261 H2613 109.8 no
H2612 C261 H2613 109.3 no
C251 C261 H2611 109.0 no
H2612 C261 H2611 109.7 no
H2613 C261 H2611 110.1 no
Rh1 H3 B1 138.6 no

loop_
_geom_bond_atom_site_label_1
_geom_bond_atom_site_label_2
_geom_bond_distance
_geom_bond_publ_flag
F1 C46 1.344(7) yes
F2 C46 1.334(7) yes
F3 C46 1.328(7) yes
F4 C47 1.346(8) yes
F5 C47 1.284(8) yes
F6 C47 1.251(9) yes
F7 C54 1.332(8) yes
F8 C54 1.292(9) yes
F9 C54 1.302(7) yes
F10 C55 1.315(7) yes
F11 C55 1.300(9) yes
F12 C55 1.319(8) yes
F13 C62 1.307(8) yes
F14 C62 1.334(9) yes
F15 C62 1.288(8) yes
F16 C63 1.331(7) yes
F17 C63 1.332(7) yes
F18 C63 1.351(8) yes
F19 C70 1.333(7) yes
F20 C70 1.343(7) yes
F21 C70 1.339(7) yes
C1 N1 1.481(11) yes
C1 H11 0.968 no
C1 H13 0.968 no
C1 H12 0.969 no
C2 N1 1.473(9) yes
C2 H22 0.961 no
C2 H21 0.956 no
C2 H23 0.971 no
C3 N1 1.480(9) yes
C3 H32 0.967 no
C3 H33 0.966 no
C3 H31 0.963 no
C4 C5 1.568(10) yes
C4 H41 0.966 no
C4 H43 0.971 no
C4 H42 0.962 no
C5 C6 1.493(11) yes
C5 P1 1.848(6) yes
C5 H51 0.982 no
C6 H61 0.968 no
C6 H63 0.972 no
C6 H62 0.962 no
C7 C8 1.536(11) yes
C7 H72 0.959 no
C7 H71 0.966 no
C7 H73 0.951 no
C8 C9 1.522(10) yes
C8 P1 1.854(6) yes
C8 H81 0.989 no
C9 H92 0.965 no
C9 H93 0.965 no
C9 H91 0.966 no
C10 C11 1.410(6) yes
C10 C15 1.393(6) yes
C10 P1 1.817(5) yes
C11 C12 1.378(10) yes
C11 H111 0.941 no
C12 C13 1.374(10) yes
C12 H121 0.939 no
C13 C14 1.386(8) yes
C13 H131 0.932 no
C14 C15 1.400(6) yes
C14 C16 1.522(8) yes
C15 O1 1.399(5) yes
C16 C17 1.527(8) yes
C16 C18 1.546(8) yes
C16 C23 1.520(9) yes
C17 H171 0.961 no
C17 H172 0.960 no
C17 H173 0.970 no
C18 H182 0.974 no
C18 H183 0.967 no
C18 H181 0.960 no
C19 C20 1.413(9) yes
C19 C24 1.393(8) yes
C19 P2 1.812(7) yes
C20 C21 1.348(15) yes
C20 H201 0.928 no
C21 C22 1.375(14) yes
C21 H211 0.919 no
C22 C23 1.396(9) yes
C22 H221 0.925 no
C23 C24 1.383(8) yes
C24 O1 1.408(5) yes
C28 C29 1.530(9) yes
C28 C30 1.524(12) yes
C28 P2 1.863(6) yes
C28 H281 0.986 no
C29 H291 0.968 no
C29 H292 0.958 no
C29 H293 0.963 no
C30 H302 0.959 no
C30 H303 0.968 no
C30 H301 0.962 no
C40 C41 1.400(6) yes
C40 C45 1.401(6) yes
C40 B2 1.631(6) yes
C41 C42 1.397(6) yes
C41 H411 0.939 no
C42 C43 1.373(8) yes
C42 C46 1.508(7) yes
C43 C44 1.384(8) yes
C43 H431 0.938 no
C44 C45 1.396(6) yes
C44 C47 1.496(7) yes
C45 H451 0.931 no
C48 C49 1.404(6) yes
C48 C53 1.399(6) yes
C48 B2 1.638(6) yes
C49 C50 1.389(6) yes
C49 H491 0.933 no
C50 C51 1.385(6) yes
C50 C54 1.494(7) yes
C51 C52 1.382(6) yes
C51 H511 0.933 no
C52 C53 1.393(7) yes
C52 C55 1.484(7) yes
C53 H531 0.953 no
C56 C57 1.385(6) yes
C56 C61 1.416(6) yes
C56 B2 1.647(7) yes
C57 C58 1.394(7) yes
C57 H571 0.942 no
C58 C59 1.379(8) yes
C58 C62 1.496(7) yes
C59 C60 1.395(7) yes
C59 H591 0.939 no
C60 C61 1.392(6) yes
C60 C63 1.494(8) yes
C61 H611 0.936 no
C64 C65 1.394(7) yes
C64 C69 1.409(6) yes
C64 B2 1.642(7) yes
C65 C66 1.392(7) yes
C65 H651 0.948 no
C66 C67 1.391(8) yes
C66 C70 1.501(7) yes
C67 C68 1.392(7) yes
C67 H671 0.951 no
C68 C69 1.397(6) yes
C68 C71 1.475(3) yes
C69 H691 0.938 no
C71 F220 1.312(5) yes
C71 F240 1.306(4) yes
C71 F231 1.307(5) yes
C71 F221 1.313(5) yes
C71 F241 1.312(6) yes
C71 F230 1.323(6) yes
Rh1 P1 2.2650(13) yes
Rh1 O1 2.192(3) yes
Rh1 P2 2.2490(15) yes
Rh1 B1 2.783(6) yes
Rh1 H3 1.907 no
Rh1 H1 1.500 no
Rh1 H2 1.500 no
P2 C250 1.89(2) yes
P2 C251 1.853(12) yes
N1 B1 1.607(7) yes
B1 H5 1.050 no
B1 H3 1.050 no
B1 H4 1.050 no
C250 C270 1.46(3) yes
C250 C260 1.56(3) yes
C250 H2501 0.981 no
C251 C271 1.537(19) yes
C251 C261 1.55(2) yes
C251 H2511 0.984 no
C270 H2702 0.960 no
C270 H2703 0.957 no
C270 H2701 0.958 no
C271 H2711 0.963 no
C271 H2712 0.961 no
C271 H2713 0.966 no
C260 H2601 0.964 no
C260 H2602 0.961 no
C260 H2603 0.958 no
C261 H2612 0.963 no
C261 H2613 0.963 no
C261 H2611 0.967 no

loop_
_geom_hbond_atom_site_label_D
_geom_hbond_atom_site_label_H
_geom_hbond_atom_site_label_A
_geom_hbond_angle_DHA
_geom_hbond_distance_DH
_geom_hbond_distance_HA
_geom_hbond_distance_DA
_geom_hbond_publ_flag
C270 H2701 C20 122.3(8) 0.958 2.325 2.950(10) yes
